data_7130231
loop_
_publ_author_name
'Dettling, Lea'
'Papke, Martin'
'Sklorz, Julian'
'Buzsaki, Daniel'
'Kelemen, Zsolt'
'Weber, Manuela'
'Nyulaszi, Laszlo'
'Muller, Christian'

_publ_section_title
;
 A New Access to Diazaphospholes via Cycloaddition-Cycloreversion
 Reactions on Triazaphospholes
;
_journal_name_full 'Chemical Communications'
_journal_paper_doi 10.1039/D2CC02269A
_journal_year 2022
_chemical_formula_moiety 'C10 H5 F6 N2 P'
_chemical_formula_sum 'C10 H5 F6 N2 P'
_chemical_formula_weight 298.13
_space_group_crystal_system orthorhombic
_space_group_IT_number 61
_space_group_name_Hall '-P 2ac 2ab'
_space_group_name_H-M_alt 'P b c a'
_atom_sites_solution_hydrogens geom
_audit_creation_date 2016-04-25
_audit_creation_method
;
Olex2 1.2
(compiled 2015.01.26 svn.r3150 for OlexSys, GUI svn.r4998)
;
_audit_update_record
;
2022-05-30 deposited with the CCDC.	2022-06-15 downloaded from the CCDC.
;
_cell_angle_alpha 90
_cell_angle_beta 90
_cell_angle_gamma 90
_cell_formula_units_Z 8
_cell_length_a 7.5247(5)
_cell_length_b 12.9354(9)
_cell_length_c 22.6658(15)
_cell_measurement_reflns_used 9956
_cell_measurement_temperature 100(2)
_cell_measurement_theta_max 27.11
_cell_measurement_theta_min 3.15
_cell_volume 2206.2(3)
_computing_cell_refinement 'Bruker SAINT'
_computing_data_collection 'Bruker APEX2'
_computing_data_reduction 'Bruker SAINT'
_computing_molecular_graphics 'Olex2 (Dolomanov et al., 2009)'
_computing_publication_material 'Olex2 (Dolomanov et al., 2009)'
_computing_structure_refinement 'ShelXL (Sheldrick, 2014)'
_computing_structure_solution 'SHELXT 2014/6 (Sheldrick, 2014)'
_diffrn_ambient_temperature 100.0
_diffrn_measured_fraction_theta_full 0.999
_diffrn_measured_fraction_theta_max 0.994
_diffrn_measurement_device_type 'Bruker APEX-II CCD'
_diffrn_measurement_method '\f and \w scans'
_diffrn_radiation_type MoK\a
_diffrn_radiation_wavelength 0.71073
_diffrn_reflns_av_R_equivalents 0.0329
_diffrn_reflns_av_unetI/netI 0.0229
_diffrn_reflns_Laue_measured_fraction_full 0.999
_diffrn_reflns_Laue_measured_fraction_max 0.994
_diffrn_reflns_limit_h_max 9
_diffrn_reflns_limit_h_min -9
_diffrn_reflns_limit_k_max 16
_diffrn_reflns_limit_k_min -16
_diffrn_reflns_limit_l_max 28
_diffrn_reflns_limit_l_min -29
_diffrn_reflns_number 18484
_diffrn_reflns_point_group_measured_fraction_full 0.999
_diffrn_reflns_point_group_measured_fraction_max 0.994
_diffrn_reflns_theta_full 26.000
_diffrn_reflns_theta_max 27.168
_diffrn_reflns_theta_min 3.250
_diffrn_standards_number 0
_exptl_absorpt_coefficient_mu 0.318
_exptl_absorpt_correction_T_max 0.7455
_exptl_absorpt_correction_T_min 0.6452
_exptl_absorpt_correction_type multi-scan
_exptl_absorpt_process_details
;
SADABS-2014/5 (Bruker,2014/5) was used for absorption correction.
wR2(int) was 0.0831 before and 0.0485 after correction.
The Ratio of minimum to maximum transmission is 0.8655.
The \l/2 correction factor is Not present.
;
_exptl_crystal_colour colourless
_exptl_crystal_density_diffrn 1.795
_exptl_crystal_description plateltte
_exptl_crystal_F_000 1184
_exptl_crystal_size_max 0.2
_exptl_crystal_size_mid 0.149
_exptl_crystal_size_min 0.06
_refine_diff_density_max 0.519
_refine_diff_density_min -0.366
_refine_diff_density_rms 0.070
_refine_ls_extinction_method none
_refine_ls_goodness_of_fit_ref 1.171
_refine_ls_hydrogen_treatment constr
_refine_ls_matrix_type full
_refine_ls_number_parameters 172
_refine_ls_number_reflns 2444
_refine_ls_number_restraints 0
_refine_ls_restrained_S_all 1.171
_refine_ls_R_factor_all 0.0514
_refine_ls_R_factor_gt 0.0440
_refine_ls_shift/su_max 0.000
_refine_ls_shift/su_mean 0.000
_refine_ls_structure_factor_coef Fsqd
_refine_ls_weighting_details 'w=1/[\s^2^(Fo^2^)+(0.0411P)^2^+2.8966P] where P=(Fo^2^+2Fc^2^)/3'
_refine_ls_weighting_scheme calc
_refine_ls_wR_factor_gt 0.1017
_refine_ls_wR_factor_ref 0.1047
_reflns_Friedel_coverage 0.000
_reflns_number_gt 2187
_reflns_number_total 2444
_reflns_threshold_expression 'I > 2\s(I)'
_cod_data_source_file d2cc02269a2.cif
_cod_data_source_block js173_3_a
_cod_database_code 7130231
_shelxl_version_number 2014/6
_shelx_space_group_comment
;
The symmetry employed for this shelxl refinement is uniquely defined
by the following loop, which should always be used as a source of
symmetry information in preference to the above space-group names.
They are only intended as comments.
;
_shelx_estimated_absorpt_t_max 0.981
_shelx_estimated_absorpt_t_min 0.939
_olex2_refinement_description
;
1. Fixed Uiso
 At 1.2 times of:
  All C(H) groups
2.a Aromatic/amide H refined with riding coordinates:
 C00C(H00C), C00D(H00D), C00F(H00F), C00H(H00H), C00I(H00I)
;
_olex2_submission_special_instructions 'No special instructions were received'

loop_
_space_group_symop_operation_xyz
'x, y, z'
'-x+1/2, -y, z+1/2'
'-x, y+1/2, -z+1/2'
'x+1/2, -y+1/2, -z'
'-x, -y, -z'
'x-1/2, y, -z-1/2'
'x, -y-1/2, z-1/2'
'-x-1/2, y-1/2, z'

loop_
_atom_site_label
_atom_site_type_symbol
_atom_site_fract_x
_atom_site_fract_y
_atom_site_fract_z
_atom_site_U_iso_or_equiv
_atom_site_adp_type
_atom_site_occupancy
_atom_site_site_symmetry_order
_atom_site_calc_flag
_atom_site_refinement_flags_posn
_atom_site_refinement_flags_adp
_atom_site_refinement_flags_occupancy
_atom_site_disorder_assembly
_atom_site_disorder_group
P001 P 0.62632(7) 0.60792(4) 0.45554(2) 0.01327(15) Uani 1 1 d . . . . .
F002 F 0.7007(2) 0.46534(10) 0.35998(6) 0.0244(3) Uani 1 1 d . . . . .
F003 F 0.69280(19) 0.57674(10) 0.28900(6) 0.0223(3) Uani 1 1 d . . . . .
F004 F 0.39511(19) 0.71241(11) 0.27913(6) 0.0230(3) Uani 1 1 d . . . . .
F005 F 0.62285(18) 0.81160(11) 0.28712(6) 0.0230(3) Uani 1 1 d . . . . .
F006 F 0.37049(19) 0.86067(11) 0.32187(6) 0.0240(3) Uani 1 1 d . . . . .
F007 F 0.45193(19) 0.50370(11) 0.31844(6) 0.0266(3) Uani 1 1 d . . . . .
N008 N 0.5599(2) 0.73104(13) 0.46803(7) 0.0113(4) Uani 1 1 d . . . . .
N009 N 0.5102(2) 0.78789(13) 0.42094(7) 0.0121(4) Uani 1 1 d . . . . .
C00A C 0.5613(3) 0.78109(16) 0.52458(9) 0.0119(4) Uani 1 1 d . . . . .
C00B C 0.5220(3) 0.72896(15) 0.37337(9) 0.0126(4) Uani 1 1 d . . . . .
C00C C 0.6076(3) 0.88484(16) 0.52834(9) 0.0143(4) Uani 1 1 d . . . . .
H00C H 0.6368 0.9228 0.4938 0.017 Uiso 1 1 calc R . . . .
C00D C 0.6105(3) 0.93248(18) 0.58334(10) 0.0179(5) Uani 1 1 d . . . . .
H00D H 0.6413 1.0035 0.5864 0.021 Uiso 1 1 calc R . . . .
C00E C 0.5818(3) 0.62717(16) 0.38230(9) 0.0136(4) Uani 1 1 d . . . . .
C00F C 0.5173(3) 0.72499(17) 0.57474(9) 0.0160(4) Uani 1 1 d . . . . .
H00F H 0.4840 0.6544 0.5715 0.019 Uiso 1 1 calc R . . . .
C00G C 0.6061(3) 0.54438(17) 0.33698(10) 0.0172(5) Uani 1 1 d . . . . .
C00H C 0.5685(3) 0.87645(18) 0.63390(10) 0.0188(5) Uani 1 1 d . . . . .
H00H H 0.5713 0.9091 0.6714 0.023 Uiso 1 1 calc R . . . .
C00I C 0.5223(3) 0.77254(18) 0.62945(9) 0.0185(5) Uani 1 1 d . . . . .
H00I H 0.4942 0.7342 0.6640 0.022 Uiso 1 1 calc R . . . .
C00J C 0.4770(3) 0.77920(16) 0.31523(9) 0.0157(4) Uani 1 1 d . . . . .

loop_
_atom_site_aniso_label
_atom_site_aniso_U_11
_atom_site_aniso_U_22
_atom_site_aniso_U_33
_atom_site_aniso_U_23
_atom_site_aniso_U_13
_atom_site_aniso_U_12
P001 0.0127(3) 0.0095(2) 0.0176(3) 0.0021(2) 0.0023(2) 0.0016(2)
F002 0.0317(8) 0.0111(6) 0.0304(7) -0.0015(5) 0.0073(6) 0.0054(6)
F003 0.0274(8) 0.0199(6) 0.0195(6) -0.0030(5) 0.0096(5) -0.0033(6)
F004 0.0274(8) 0.0226(7) 0.0190(6) -0.0031(5) -0.0087(6) -0.0046(6)
F005 0.0234(7) 0.0263(7) 0.0194(7) 0.0046(5) 0.0031(5) -0.0054(6)
F006 0.0310(8) 0.0212(7) 0.0197(6) 0.0011(5) -0.0034(6) 0.0133(6)
F007 0.0208(7) 0.0224(7) 0.0366(8) -0.0126(6) 0.0030(6) -0.0085(6)
N008 0.0102(8) 0.0104(8) 0.0134(8) 0.0014(6) 0.0003(6) 0.0010(7)
N009 0.0117(8) 0.0112(8) 0.0135(8) 0.0018(6) -0.0008(7) 0.0000(7)
C00A 0.0055(9) 0.0139(9) 0.0162(10) -0.0006(8) -0.0012(7) 0.0027(7)
C00B 0.0090(9) 0.0120(9) 0.0169(10) -0.0002(8) 0.0008(8) -0.0028(8)
C00C 0.0115(10) 0.0151(10) 0.0164(10) 0.0015(8) -0.0007(8) -0.0002(8)
C00D 0.0137(10) 0.0168(10) 0.0232(11) -0.0032(9) -0.0024(9) 0.0002(9)
C00E 0.0101(9) 0.0124(10) 0.0184(10) 0.0008(8) 0.0031(8) -0.0018(8)
C00F 0.0128(10) 0.0161(10) 0.0191(10) 0.0027(8) 0.0005(8) 0.0013(8)
C00G 0.0163(11) 0.0137(10) 0.0216(11) -0.0020(8) 0.0043(9) -0.0025(8)
C00H 0.0124(10) 0.0272(12) 0.0169(10) -0.0047(9) -0.0017(8) 0.0014(9)
C00I 0.0162(10) 0.0239(11) 0.0153(10) 0.0044(8) 0.0004(8) 0.0023(9)
C00J 0.0169(10) 0.0149(10) 0.0154(10) -0.0025(8) -0.0008(8) 0.0006(8)

loop_
_atom_type_symbol
_atom_type_description
_atom_type_scat_dispersion_real
_atom_type_scat_dispersion_imag
_atom_type_scat_source
C C 0.0033 0.0016 'International Tables Vol C Tables 4.2.6.8 and 6.1.1.4'
H H 0.0000 0.0000 'International Tables Vol C Tables 4.2.6.8 and 6.1.1.4'
N N 0.0061 0.0033 'International Tables Vol C Tables 4.2.6.8 and 6.1.1.4'
F F 0.0171 0.0103 'International Tables Vol C Tables 4.2.6.8 and 6.1.1.4'
P P 0.1023 0.0942 'International Tables Vol C Tables 4.2.6.8 and 6.1.1.4'

loop_
_geom_angle_atom_site_label_1
_geom_angle_atom_site_label_2
_geom_angle_atom_site_label_3
_geom_angle
_geom_angle_site_symmetry_1
_geom_angle_site_symmetry_3
_geom_angle_publ_flag
N008 P001 C00E 88.14(9) . . ?
N009 N008 P001 117.54(13) . . ?
N009 N008 C00A 117.55(16) . . ?
C00A N008 P001 124.82(13) . . ?
C00B N009 N008 108.17(16) . . ?
C00C C00A N008 119.49(18) . . ?
C00F C00A N008 119.56(18) . . ?
C00F C00A C00C 120.95(19) . . ?
N009 C00B C00E 116.34(19) . . ?
N009 C00B C00J 116.66(18) . . ?
C00E C00B C00J 126.95(19) . . ?
C00A C00C H00C 120.4 . . ?
C00A C00C C00D 119.2(2) . . ?
C00D C00C H00C 120.4 . . ?
C00C C00D H00D 119.9 . . ?
C00C C00D C00H 120.2(2) . . ?
C00H C00D H00D 119.9 . . ?
C00B C00E P001 109.78(15) . . ?
C00B C00E C00G 127.66(19) . . ?
C00G C00E P001 122.56(16) . . ?
C00A C00F H00F 120.2 . . ?
C00I C00F C00A 119.6(2) . . ?
C00I C00F H00F 120.2 . . ?
F002 C00G C00E 109.96(18) . . ?
F003 C00G F002 107.10(17) . . ?
F003 C00G F007 106.89(18) . . ?
F003 C00G C00E 113.24(17) . . ?
F007 C00G F002 106.25(17) . . ?
F007 C00G C00E 113.00(18) . . ?
C00D C00H H00H 120.0 . . ?
C00I C00H C00D 120.0(2) . . ?
C00I C00H H00H 120.0 . . ?
C00F C00I C00H 120.0(2) . . ?
C00F C00I H00I 120.0 . . ?
C00H C00I H00I 120.0 . . ?
F004 C00J C00B 111.05(17) . . ?
F005 C00J F004 106.78(17) . . ?
F005 C00J C00B 111.55(18) . . ?
F006 C00J F004 107.60(17) . . ?
F006 C00J F005 107.44(17) . . ?
F006 C00J C00B 112.16(17) . . ?

loop_
_geom_bond_atom_site_label_1
_geom_bond_atom_site_label_2
_geom_bond_distance
_geom_bond_site_symmetry_2
_geom_bond_publ_flag
P001 N008 1.6930(17) . ?
P001 C00E 1.712(2) . ?
F002 C00G 1.350(3) . ?
F003 C00G 1.336(3) . ?
F004 C00J 1.340(2) . ?
F005 C00J 1.337(3) . ?
F006 C00J 1.332(3) . ?
F007 C00G 1.341(3) . ?
N008 N009 1.349(2) . ?
N008 C00A 1.436(2) . ?
N009 C00B 1.323(3) . ?
C00A C00C 1.389(3) . ?
C00A C00F 1.389(3) . ?
C00B C00E 1.406(3) . ?
C00B C00J 1.508(3) . ?
C00C H00C 0.9500 . ?
C00C C00D 1.391(3) . ?
C00D H00D 0.9500 . ?
C00D C00H 1.392(3) . ?
C00E C00G 1.495(3) . ?
C00F H00F 0.9500 . ?
C00F C00I 1.385(3) . ?
C00H H00H 0.9500 . ?
C00H C00I 1.392(3) . ?
C00I H00I 0.9500 . ?

loop_
_geom_torsion_atom_site_label_1
_geom_torsion_atom_site_label_2
_geom_torsion_atom_site_label_3
_geom_torsion_atom_site_label_4
_geom_torsion
_geom_torsion_site_symmetry_1
_geom_torsion_site_symmetry_2
_geom_torsion_site_symmetry_3
_geom_torsion_site_symmetry_4
_geom_torsion_publ_flag
P001 N008 N009 C00B 1.6(2) . . . . ?
P001 N008 C00A C00C 142.14(17) . . . . ?
P001 N008 C00A C00F -37.6(3) . . . . ?
P001 C00E C00G F002 -13.1(2) . . . . ?
P001 C00E C00G F003 -132.91(17) . . . . ?
P001 C00E C00G F007 105.4(2) . . . . ?
N008 P001 C00E C00B 1.18(15) . . . . ?
N008 P001 C00E C00G -178.84(18) . . . . ?
N008 N009 C00B C00E -0.6(2) . . . . ?
N008 N009 C00B C00J -178.27(17) . . . . ?
N008 C00A C00C C00D -179.31(19) . . . . ?
N008 C00A C00F C00I 178.64(19) . . . . ?
N009 N008 C00A C00C -34.4(3) . . . . ?
N009 N008 C00A C00F 145.84(19) . . . . ?
N009 C00B C00E P001 -0.6(2) . . . . ?
N009 C00B C00E C00G 179.4(2) . . . . ?
N009 C00B C00J F004 -144.23(19) . . . . ?
N009 C00B C00J F005 96.8(2) . . . . ?
N009 C00B C00J F006 -23.8(3) . . . . ?
C00A N008 N009 C00B 178.45(17) . . . . ?
C00A C00C C00D C00H 0.3(3) . . . . ?
C00A C00F C00I C00H 1.0(3) . . . . ?
C00B C00E C00G F002 166.8(2) . . . . ?
C00B C00E C00G F003 47.1(3) . . . . ?
C00B C00E C00G F007 -74.6(3) . . . . ?
C00C C00A C00F C00I -1.1(3) . . . . ?
C00C C00D C00H C00I -0.4(3) . . . . ?
C00D C00H C00I C00F -0.3(3) . . . . ?
C00E P001 N008 N009 -1.67(16) . . . . ?
C00E P001 N008 C00A -178.26(17) . . . . ?
C00E C00B C00J F004 38.4(3) . . . . ?
C00E C00B C00J F005 -80.6(3) . . . . ?
C00E C00B C00J F006 158.8(2) . . . . ?
C00F C00A C00C C00D 0.4(3) . . . . ?
C00J C00B C00E P001 176.82(17) . . . . ?
C00J C00B C00E C00G -3.2(3) . . . . ?
